data_2215982
loop_
_publ_author_name
'Yan Zhang'
'Jiong Jia'
'Li-Na Pang'
'Jian-Wu Wang'

_publ_section_title 1,5-Anhydro-2,3,4,6-tetra-<i>O</i>-acetyl-<small>D</small>-<i>lyxo</i>-hex-1-enitol
_journal_coeditor_code HG2312
_journal_issue 11
_journal_name_full 'Acta Crystallographica Section E'
_journal_page_first o4321
_journal_page_last o4321
_journal_paper_doi 10.1107/S1600536807049379
_journal_volume 63
_journal_year 2007
_chemical_formula_iupac 'C14 H18 O9'
_chemical_formula_moiety 'C14 H18 O9'
_chemical_formula_sum 'C14 H18 O9'
_chemical_formula_weight 330.28
_chemical_name_systematic
;
1,5-Anhydro-2,3,4,6-tetra-O-acetyl-D-lyxo-hex-1-enitol
;
_space_group_IT_number 19
_symmetry_cell_setting orthorhombic
_symmetry_space_group_name_Hall 'P 2ac 2ab'
_symmetry_space_group_name_H-M 'P 21 21 21'
_atom_sites_solution_hydrogens geom
_atom_sites_solution_primary direct
_atom_sites_solution_secondary difmap
_audit_creation_method SHELXL97
_cell_angle_alpha 90.00
_cell_angle_beta 90.00
_cell_angle_gamma 90.00
_cell_formula_units_Z 4
_cell_length_a 5.5438(9)
_cell_length_b 12.234(2)
_cell_length_c 24.312(4)
_cell_measurement_reflns_used 1048
_cell_measurement_temperature 298(2)
_cell_measurement_theta_max 22.30
_cell_measurement_theta_min 2.30
_cell_volume 1648.9(5)
_computing_cell_refinement 'SAINT (Bruker, 2001)'
_computing_data_collection 'SMART (Bruker, 2001)'
_computing_data_reduction 'SAINT (Bruker, 2001)'
_computing_molecular_graphics 'SHELXTL (Sheldrick, 2001)'
_computing_publication_material 'SHELXTL (Sheldrick, 2001)'
_computing_structure_refinement 'SHELXTL (Sheldrick, 2001)'
_computing_structure_solution 'SHELXTL (Sheldrick, 2001)'
_diffrn_ambient_temperature 293(2)
_diffrn_measured_fraction_theta_full 0.999
_diffrn_measured_fraction_theta_max 0.999
_diffrn_measurement_device_type 'Bruker SMART CCD area-detector'
_diffrn_measurement_method '\f and \w'
_diffrn_radiation_monochromator graphite
_diffrn_radiation_source 'fine-focus sealed tube'
_diffrn_radiation_type MoK\a
_diffrn_radiation_wavelength 0.71073
_diffrn_reflns_av_R_equivalents 0.0403
_diffrn_reflns_av_sigmaI/netI 0.0236
_diffrn_reflns_limit_h_max 6
_diffrn_reflns_limit_h_min -6
_diffrn_reflns_limit_k_max 14
_diffrn_reflns_limit_k_min -12
_diffrn_reflns_limit_l_max 28
_diffrn_reflns_limit_l_min -20
_diffrn_reflns_number 8312
_diffrn_reflns_theta_full 25.01
_diffrn_reflns_theta_max 25.01
_diffrn_reflns_theta_min 1.68
_diffrn_standards_decay_% 0
_diffrn_standards_interval_count 0
_diffrn_standards_interval_time 0
_diffrn_standards_number 0
_exptl_absorpt_coefficient_mu 0.113
_exptl_absorpt_correction_T_max 0.9778
_exptl_absorpt_correction_T_min 0.9458
_exptl_absorpt_correction_type multi-scan
_exptl_absorpt_process_details '(SADABS; Sheldrick, 2004)'
_exptl_crystal_colour colourless
_exptl_crystal_density_diffrn 1.330
_exptl_crystal_density_method 'not measured'
_exptl_crystal_description block
_exptl_crystal_F_000 696
_exptl_crystal_size_max 0.50
_exptl_crystal_size_mid 0.40
_exptl_crystal_size_min 0.20
_refine_diff_density_max 0.187
_refine_diff_density_min -0.174
_refine_ls_extinction_method none
_refine_ls_goodness_of_fit_ref 1.073
_refine_ls_hydrogen_treatment constr
_refine_ls_matrix_type full
_refine_ls_number_parameters 211
_refine_ls_number_reflns 1716
_refine_ls_number_restraints 0
_refine_ls_restrained_S_all 1.073
_refine_ls_R_factor_all 0.0408
_refine_ls_R_factor_gt 0.0390
_refine_ls_shift/su_max 0.000
_refine_ls_shift/su_mean 0.000
_refine_ls_structure_factor_coef Fsqd
_refine_ls_weighting_details 'calc w = 1/[\s^2^(Fo^2^)+(0.0633P)^2^+0.2628P] where P=(Fo^2^+2Fc^2^)/3'
_refine_ls_weighting_scheme calc
_refine_ls_wR_factor_gt 0.1030
_refine_ls_wR_factor_ref 0.1045
_reflns_number_gt 1624
_reflns_number_total 1716
_reflns_threshold_expression I>2\s(I)
_cod_data_source_file hg2312.cif
_cod_data_source_block I
_cod_original_cell_volume 1649.0(5)
_cod_database_code 2215982
_cod_database_fobs_code 2215982

loop_
_symmetry_equiv_pos_as_xyz
'x, y, z'
'-x+1/2, -y, z+1/2'
'-x, y+1/2, -z+1/2'
'x+1/2, -y+1/2, -z'

loop_
_atom_site_type_symbol
_atom_site_label
_atom_site_fract_x
_atom_site_fract_y
_atom_site_fract_z
_atom_site_U_iso_or_equiv
_atom_site_adp_type
_atom_site_calc_flag
_atom_site_refinement_flags
_atom_site_occupancy
O O1 0.1546(3) 0.13015(13) 0.14145(7) 0.0438(4) Uani d . 1
O O2 0.5874(4) 0.19719(13) 0.09274(7) 0.0449(5) Uani d . 1
O O3 0.8227(4) 0.18316(14) 0.01826(7) 0.0491(5) Uani d . 1
O O4 0.0478(3) -0.05072(13) 0.07124(7) 0.0425(4) Uani d . 1
O O5 0.2868(5) -0.1341(3) 0.01074(10) 0.0927(9) Uani d . 1
O O6 -0.0527(4) -0.19092(14) 0.15321(8) 0.0509(5) Uani d . 1
O O7 0.2425(6) -0.3095(2) 0.16694(17) 0.1114(12) Uani d . 1
O O8 -0.2334(3) -0.03845(15) 0.22552(7) 0.0504(5) Uani d . 1
O O9 0.0155(4) -0.1276(2) 0.28190(9) 0.0762(8) Uani d . 1
C C1 -0.0111(5) 0.0920(2) 0.17801(9) 0.0422(6) Uani d . 1
H H1A -0.1102 0.1428 0.1954 0.051 Uiso calc R 1
C C2 -0.0403(5) -0.0118(2) 0.19047(10) 0.0401(6) Uani d . 1
C C3 0.1064(5) -0.1017(2) 0.16562(10) 0.0410(6) Uani d . 1
H H3A 0.2289 -0.1258 0.1920 0.049 Uiso calc R 1
C C4 0.2294(5) -0.05934(19) 0.11368(10) 0.0400(6) Uani d . 1
H H4A 0.3565 -0.1101 0.1022 0.048 Uiso calc R 1
C C5 0.3366(5) 0.05263(19) 0.12544(9) 0.0391(5) Uani d . 1
H H5A 0.4521 0.0453 0.1557 0.047 Uiso calc R 1
C C6 0.4671(6) 0.0983(2) 0.07650(9) 0.0461(6) Uani d . 1
H H6A 0.5839 0.0457 0.0631 0.055 Uiso calc R 1
H H6B 0.3534 0.1136 0.0472 0.055 Uiso calc R 1
C C7 0.7630(5) 0.23214(19) 0.05877(9) 0.0389(6) Uani d . 1
C C8 0.8643(7) 0.3370(2) 0.07797(10) 0.0561(8) Uani d . 1
H H8A 1.0223 0.3469 0.0626 0.084 Uiso calc R 1
H H8B 0.8750 0.3365 0.1174 0.084 Uiso calc R 1
H H8C 0.7615 0.3959 0.0664 0.084 Uiso calc R 1
C C9 0.0957(5) -0.0947(2) 0.02159(11) 0.0489(7) Uani d . 1
C C10 -0.1142(6) -0.0863(3) -0.01573(12) 0.0622(8) Uani d . 1
H H10A -0.0748 -0.1187 -0.0505 0.093 Uiso calc R 1
H H10B -0.1547 -0.0107 -0.0210 0.093 Uiso calc R 1
H H10C -0.2492 -0.1239 0.0001 0.093 Uiso calc R 1
C C11 0.0378(7) -0.2922(2) 0.15502(15) 0.0621(8) Uani d . 1
C C12 -0.1472(9) -0.3745(3) 0.14133(18) 0.0938(13) Uani d . 1
H H12A -0.0894 -0.4459 0.1510 0.141 Uiso calc R 1
H H12B -0.1804 -0.3721 0.1026 0.141 Uiso calc R 1
H H12C -0.2923 -0.3591 0.1615 0.141 Uiso calc R 1
C C13 -0.1823(5) -0.0986(3) 0.27069(11) 0.0563(7) Uani d . 1
C C14 -0.4027(7) -0.1204(5) 0.30325(17) 0.1029(17) Uani d . 1
H H14A -0.3586 -0.1389 0.3403 0.154 Uiso calc R 1
H H14B -0.4899 -0.1801 0.2871 0.154 Uiso calc R 1
H H14C -0.5027 -0.0564 0.3035 0.154 Uiso calc R 1

loop_
_atom_site_aniso_label
_atom_site_aniso_U_11
_atom_site_aniso_U_22
_atom_site_aniso_U_33
_atom_site_aniso_U_12
_atom_site_aniso_U_13
_atom_site_aniso_U_23
O1 0.0481(10) 0.0396(8) 0.0436(9) 0.0013(8) 0.0102(9) 0.0063(7)
O2 0.0519(11) 0.0457(9) 0.0372(8) -0.0086(9) 0.0101(8) -0.0016(7)
O3 0.0548(12) 0.0531(10) 0.0395(9) -0.0080(10) 0.0113(9) -0.0041(8)
O4 0.0427(10) 0.0493(9) 0.0356(8) 0.0061(9) -0.0012(8) -0.0032(7)
O5 0.0618(16) 0.142(3) 0.0743(15) 0.0261(18) 0.0004(13) -0.0500(16)
O6 0.0466(11) 0.0427(9) 0.0634(11) -0.0056(9) -0.0067(10) 0.0089(8)
O7 0.0763(19) 0.0560(14) 0.202(4) 0.0119(15) -0.019(2) -0.0055(18)
O8 0.0378(10) 0.0674(11) 0.0460(10) 0.0031(10) 0.0053(9) 0.0194(9)
O9 0.0431(12) 0.132(2) 0.0534(12) 0.0056(15) -0.0001(10) 0.0421(14)
C1 0.0428(15) 0.0515(13) 0.0324(11) 0.0037(12) 0.0048(11) 0.0036(10)
C2 0.0355(13) 0.0512(13) 0.0338(12) -0.0007(12) 0.0005(11) 0.0076(10)
C3 0.0371(14) 0.0431(12) 0.0426(13) -0.0028(12) -0.0045(11) 0.0088(10)
C4 0.0361(13) 0.0401(12) 0.0439(12) 0.0044(11) -0.0010(11) 0.0041(10)
C5 0.0369(13) 0.0446(12) 0.0359(11) 0.0009(11) -0.0015(11) 0.0050(10)
C6 0.0491(15) 0.0527(13) 0.0364(12) -0.0108(13) 0.0061(12) -0.0028(11)
C7 0.0433(14) 0.0428(12) 0.0305(11) -0.0013(12) 0.0013(11) 0.0075(10)
C8 0.074(2) 0.0502(14) 0.0438(14) -0.0173(16) 0.0089(15) -0.0015(11)
C9 0.0456(17) 0.0523(14) 0.0487(14) -0.0064(13) 0.0074(13) -0.0148(12)
C10 0.0591(19) 0.0769(19) 0.0506(15) -0.0012(17) -0.0038(15) -0.0203(15)
C11 0.065(2) 0.0491(16) 0.072(2) -0.0006(16) -0.0018(18) 0.0035(14)
C12 0.102(3) 0.0527(18) 0.127(3) -0.016(2) -0.015(3) -0.003(2)
C13 0.0398(16) 0.0832(19) 0.0461(14) -0.0016(15) 0.0015(13) 0.0234(15)
C14 0.052(2) 0.160(4) 0.096(3) 0.009(3) 0.021(2) 0.072(3)

loop_
_atom_type_symbol
_atom_type_description
_atom_type_scat_dispersion_real
_atom_type_scat_dispersion_imag
_atom_type_scat_source
C C 0.0033 0.0000 'International Tables Vol C Tables 4.2.6.8 and 6.1.1.4'
H H 0.0000 0.0000 'International Tables Vol C Tables 4.2.6.8 and 6.1.1.4'
O O 0.0106 0.0000 'International Tables Vol C Tables 4.2.6.8 and 6.1.1.4'

loop_
_geom_angle_atom_site_label_1
_geom_angle_atom_site_label_2
_geom_angle_atom_site_label_3
_geom_angle
C1 O1 C5 115.12(18)
C7 O2 C6 115.74(18)
C9 O4 C4 118.2(2)
C11 O6 C3 117.9(2)
C13 O8 C2 117.3(2)
C2 C1 O1 124.3(2)
C2 C1 H1A 117.8
O1 C1 H1A 117.8
C1 C2 O8 117.2(2)
C1 C2 C3 123.4(2)
O8 C2 C3 119.2(2)
O6 C3 C2 108.1(2)
O6 C3 C4 111.0(2)
C2 C3 C4 109.14(19)
O6 C3 H3A 109.5
C2 C3 H3A 109.5
C4 C3 H3A 109.5
O4 C4 C5 109.92(18)
O4 C4 C3 107.7(2)
C5 C4 C3 109.0(2)
O4 C4 H4A 110.1
C5 C4 H4A 110.1
C3 C4 H4A 110.1
O1 C5 C6 107.9(2)
O1 C5 C4 111.8(2)
C6 C5 C4 112.0(2)
O1 C5 H5A 108.3
C6 C5 H5A 108.3
C4 C5 H5A 108.3
O2 C6 C5 108.64(19)
O2 C6 H6A 110.0
C5 C6 H6A 110.0
O2 C6 H6B 110.0
C5 C6 H6B 110.0
H6A C6 H6B 108.3
O3 C7 O2 123.0(2)
O3 C7 C8 126.1(2)
O2 C7 C8 110.9(2)
C7 C8 H8A 109.5
C7 C8 H8B 109.5
H8A C8 H8B 109.5
C7 C8 H8C 109.5
H8A C8 H8C 109.5
H8B C8 H8C 109.5
O5 C9 O4 122.3(3)
O5 C9 C10 126.2(3)
O4 C9 C10 111.5(2)
C9 C10 H10A 109.5
C9 C10 H10B 109.5
H10A C10 H10B 109.5
C9 C10 H10C 109.5
H10A C10 H10C 109.5
H10B C10 H10C 109.5
O7 C11 O6 122.0(3)
O7 C11 C12 126.6(3)
O6 C11 C12 111.4(3)
C11 C12 H12A 109.5
C11 C12 H12B 109.5
H12A C12 H12B 109.5
C11 C12 H12C 109.5
H12A C12 H12C 109.5
H12B C12 H12C 109.5
O9 C13 O8 122.9(3)
O9 C13 C14 126.0(3)
O8 C13 C14 111.1(3)
C13 C14 H14A 109.5
C13 C14 H14B 109.5
H14A C14 H14B 109.5
C13 C14 H14C 109.5
H14A C14 H14C 109.5
H14B C14 H14C 109.5

loop_
_geom_bond_atom_site_label_1
_geom_bond_atom_site_label_2
_geom_bond_distance
O1 C1 1.361(3)
O1 C5 1.438(3)
O2 C7 1.346(3)
O2 C6 1.436(3)
O3 C7 1.200(3)
O4 C9 1.348(3)
O4 C4 1.445(3)
O5 C9 1.193(4)
O6 C11 1.337(4)
O6 C3 1.436(3)
O7 C11 1.190(4)
O8 C13 1.352(3)
O8 C2 1.407(3)
O9 C13 1.184(4)
C1 C2 1.316(4)
C1 H1A 0.9300
C2 C3 1.495(4)
C3 C4 1.526(3)
C3 H3A 0.9800
C4 C5 1.520(3)
C4 H4A 0.9800
C5 C6 1.501(3)
C5 H5A 0.9800
C6 H6A 0.9700
C6 H6B 0.9700
C7 C8 1.477(4)
C8 H8A 0.9600
C8 H8B 0.9600
C8 H8C 0.9600
C9 C10 1.479(4)
C10 H10A 0.9600
C10 H10B 0.9600
C10 H10C 0.9600
C11 C12 1.475(5)
C12 H12A 0.9600
C12 H12B 0.9600
C12 H12C 0.9600
C13 C14 1.480(4)
C14 H14A 0.9600
C14 H14B 0.9600
C14 H14C 0.9600

loop_
_geom_hbond_atom_site_label_D
_geom_hbond_atom_site_label_H
_geom_hbond_atom_site_label_A
_geom_hbond_site_symmetry_A
_geom_hbond_distance_DH
_geom_hbond_distance_HA
_geom_hbond_distance_DA
_geom_hbond_angle_DHA
C8 H8B O9 3_655 0.96 2.56 3.498(3) 165.4
C10 H10B O3 1_455 0.96 2.56 3.416(4) 148.6
C10 H10C O5 1_455 0.96 2.59 3.433(5) 146.9

loop_
_geom_torsion_atom_site_label_1
_geom_torsion_atom_site_label_2
_geom_torsion_atom_site_label_3
_geom_torsion_atom_site_label_4
_geom_torsion
C5 O1 C1 C2 -13.4(4)
O1 C1 C2 O8 -174.7(2)
O1 C1 C2 C3 -0.1(4)
C13 O8 C2 C1 -127.1(3)
C13 O8 C2 C3 58.0(3)
C11 O6 C3 C2 -149.9(2)
C11 O6 C3 C4 90.5(3)
C1 C2 C3 O6 -138.1(3)
O8 C2 C3 O6 36.4(3)
C1 C2 C3 C4 -17.3(4)
O8 C2 C3 C4 157.2(2)
C9 O4 C4 C5 110.5(2)
C9 O4 C4 C3 -130.9(2)
O6 C3 C4 O4 44.7(3)
C2 C3 C4 O4 -74.3(2)
O6 C3 C4 C5 164.0(2)
C2 C3 C4 C5 44.9(3)
C1 O1 C5 C6 167.4(2)
C1 O1 C5 C4 43.8(3)
O4 C4 C5 O1 57.5(2)
C3 C4 C5 O1 -60.4(2)
O4 C4 C5 C6 -63.8(3)
C3 C4 C5 C6 178.4(2)
C7 O2 C6 C5 162.6(2)
O1 C5 C6 O2 63.5(3)
C4 C5 C6 O2 -173.1(2)
C6 O2 C7 O3 -2.2(4)
C6 O2 C7 C8 176.9(2)
C4 O4 C9 O5 -4.7(4)
C4 O4 C9 C10 175.8(2)
C3 O6 C11 O7 0.7(5)
C3 O6 C11 C12 180.0(3)
C2 O8 C13 O9 1.2(5)
C2 O8 C13 C14 -179.7(3)

loop_
_cod_related_entry_id
_cod_related_entry_database
_cod_related_entry_code
1 ChemSpider 9133689
